data_4515440
loop_
_publ_author_name
'Wu, Jia-Rui'
'Li, Bao'
'Zhang, Jiang-Wei'
'Yang, Ying-Wei'

_publ_section_title
;
 Semi-Rigid Molecular-Clip-Based Molecular Crystal Gearshift.
;
_journal_issue 1
_journal_name_full 'ACS applied materials &amp; interfaces'
_journal_page_first 998
_journal_page_last 1003
_journal_paper_doi 10.1021/acsami.8b20108
_journal_volume 11
_journal_year 2019
_chemical_formula_moiety 'C30 H32 O6, C8 H10'
_chemical_formula_sum 'C38 H42 O6'
_chemical_formula_weight 594.71
_space_group_crystal_system triclinic
_space_group_IT_number 2
_space_group_name_Hall '-P 1'
_space_group_name_H-M_alt 'P -1'
_atom_sites_solution_hydrogens geom
_audit_creation_method SHELXL-2014/7
_cell_angle_alpha 80.267(3)
_cell_angle_beta 84.661(3)
_cell_angle_gamma 70.483(3)
_cell_formula_units_Z 2
_cell_length_a 8.3088(6)
_cell_length_b 11.9427(9)
_cell_length_c 17.7977(13)
_cell_measurement_reflns_used 9850
_cell_measurement_temperature 293(2)
_cell_measurement_theta_max 28.28
_cell_measurement_theta_min 2.81
_cell_volume 1639.4(2)
_computing_cell_refinement 'Bruker D8 Venture'
_computing_data_collection 'Bruker D8 Venture'
_computing_data_reduction 'Bruker D8 Venture'
_computing_molecular_graphics 'Bruker SHELXTL'
_computing_publication_material 'Bruker SHELXTL'
_computing_structure_refinement 'SHELXL-2014/7 (Sheldrick, 2015)'
_computing_structure_solution 'SHELXT-2014/7 (Sheldrick, 2015)'
_diffrn_ambient_temperature 293(2)
_diffrn_measured_fraction_theta_full 0.988
_diffrn_measured_fraction_theta_max 0.988
_diffrn_measurement_device_type 'D8 VENTURE PHOTON II'
_diffrn_measurement_method 'phi and omega scans'
_diffrn_radiation_type MoK\a
_diffrn_radiation_wavelength 0.71073
_diffrn_reflns_av_R_equivalents 0.0434
_diffrn_reflns_av_unetI/netI 0.0417
_diffrn_reflns_Laue_measured_fraction_full 0.988
_diffrn_reflns_Laue_measured_fraction_max 0.988
_diffrn_reflns_limit_h_max 11
_diffrn_reflns_limit_h_min -10
_diffrn_reflns_limit_k_max 15
_diffrn_reflns_limit_k_min -15
_diffrn_reflns_limit_l_max 23
_diffrn_reflns_limit_l_min -23
_diffrn_reflns_number 33541
_diffrn_reflns_point_group_measured_fraction_full 0.988
_diffrn_reflns_point_group_measured_fraction_max 0.988
_diffrn_reflns_theta_full 25.242
_diffrn_reflns_theta_max 28.265
_diffrn_reflns_theta_min 2.738
_diffrn_source 'fine-focus sealed tube'
_exptl_absorpt_coefficient_mu 0.080
_exptl_absorpt_correction_T_max 0.992
_exptl_absorpt_correction_T_min 0.990
_exptl_absorpt_correction_type multi-scan
_exptl_crystal_colour colorless
_exptl_crystal_density_diffrn 1.205
_exptl_crystal_description block
_exptl_crystal_F_000 636
_exptl_crystal_size_max 0.130
_exptl_crystal_size_mid 0.110
_exptl_crystal_size_min 0.100
_refine_diff_density_max 0.306
_refine_diff_density_min -0.208
_refine_diff_density_rms 0.053
_refine_ls_extinction_coef 0.019(4)
_refine_ls_extinction_expression Fc^*^=kFc[1+0.001xFc^2^\l^3^/sin(2\q)]^-1/4^
_refine_ls_extinction_method 'SHELXL-2014/7 (Sheldrick 2014'
_refine_ls_goodness_of_fit_ref 1.054
_refine_ls_hydrogen_treatment constr
_refine_ls_matrix_type full
_refine_ls_number_parameters 406
_refine_ls_number_reflns 8010
_refine_ls_number_restraints 0
_refine_ls_restrained_S_all 1.054
_refine_ls_R_factor_all 0.1208
_refine_ls_R_factor_gt 0.0806
_refine_ls_shift/su_max 0.005
_refine_ls_shift/su_mean 0.000
_refine_ls_structure_factor_coef Fsqd
_refine_ls_weighting_details 'w=1/[\s^2^(Fo^2^)+(0.1219P)^2^+1.2958P] where P=(Fo^2^+2Fc^2^)/3'
_refine_ls_weighting_scheme calc
_refine_ls_wR_factor_gt 0.2515
_refine_ls_wR_factor_ref 0.2816
_reflns_Friedel_coverage 0.000
_reflns_number_gt 4947
_reflns_number_total 8010
_reflns_threshold_expression 'I > 2\s(I)'
_cod_data_source_file am8b20108_si_006.cif
_cod_data_source_block mo_nmdmm_0m_a
_cod_database_code 4515440
_shelx_shelxl_version_number 2014/7
_shelx_space_group_comment
;
The symmetry employed for this shelxl refinement is uniquely defined
by the following loop, which should always be used as a source of
symmetry information in preference to the above space-group names.
They are only intended as comments.
;
_shelx_estimated_absorpt_t_min 0.990
_shelx_estimated_absorpt_t_max 0.992

loop_
_space_group_symop_operation_xyz
'x, y, z'
'-x, -y, -z'

loop_
_atom_site_label
_atom_site_type_symbol
_atom_site_fract_x
_atom_site_fract_y
_atom_site_fract_z
_atom_site_U_iso_or_equiv
_atom_site_adp_type
_atom_site_occupancy
_atom_site_site_symmetry_order
_atom_site_calc_flag
_atom_site_refinement_flags_posn
_atom_site_refinement_flags_adp
C1 C 0.8990(4) 0.7993(2) 0.95599(16) 0.0446(6) Uani 1 1 d . .
C2 C 1.0336(4) 0.7364(3) 0.91172(16) 0.0473(7) Uani 1 1 d . .
H2 H 1.1234 0.7657 0.8951 0.057 Uiso 1 1 calc R U
C3 C 1.0327(3) 0.6286(3) 0.89248(15) 0.0439(6) Uani 1 1 d . .
C4 C 0.8978(3) 0.5835(2) 0.91592(14) 0.0390(6) Uani 1 1 d . .
C5 C 0.7649(3) 0.6506(2) 0.95922(15) 0.0408(6) Uani 1 1 d . .
C6 C 0.7630(4) 0.7587(3) 0.98038(16) 0.0441(6) Uani 1 1 d . .
H6 H 0.6728 0.8018 1.0100 0.053 Uiso 1 1 calc R U
C7 C 0.9006(3) 0.4653(2) 0.89657(14) 0.0401(6) Uani 1 1 d . .
H7A H 0.8406 0.4285 0.9375 0.048 Uiso 1 1 calc R U
H7B H 1.0184 0.4131 0.8950 0.048 Uiso 1 1 calc R U
C8 C 0.8221(3) 0.4705(2) 0.82177(14) 0.0376(6) Uani 1 1 d . .
C9 C 0.7548(3) 0.5753(3) 0.77447(15) 0.0433(6) Uani 1 1 d . .
H9 H 0.7539 0.6469 0.7889 0.052 Uiso 1 1 calc R U
C10 C 0.6862(4) 0.5786(3) 0.70377(15) 0.0462(6) Uani 1 1 d . .
H10 H 0.6406 0.6520 0.6731 0.055 Uiso 1 1 calc R U
C11 C 0.6857(3) 0.4758(3) 0.67995(14) 0.0440(6) Uani 1 1 d . .
C12 C 0.7573(3) 0.3642(3) 0.72687(15) 0.0433(6) Uani 1 1 d . .
C13 C 0.7652(4) 0.2530(3) 0.70508(19) 0.0577(8) Uani 1 1 d . .
H13 H 0.7265 0.2528 0.6578 0.069 Uiso 1 1 calc R U
C14 C 0.8281(5) 0.1474(3) 0.7519(2) 0.0668(9) Uani 1 1 d . .
H14 H 0.8319 0.0761 0.7362 0.080 Uiso 1 1 calc R U
C15 C 0.8867(5) 0.1449(3) 0.8231(2) 0.0642(9) Uani 1 1 d . .
H15 H 0.9274 0.0723 0.8552 0.077 Uiso 1 1 calc R U
C16 C 0.8846(4) 0.2490(3) 0.84588(17) 0.0501(7) Uani 1 1 d . .
H16 H 0.9251 0.2461 0.8934 0.060 Uiso 1 1 calc R U
C17 C 0.8221(3) 0.3611(2) 0.79885(14) 0.0399(6) Uani 1 1 d . .
C18 C 0.6122(4) 0.4769(3) 0.60432(16) 0.0572(8) Uani 1 1 d . .
H18A H 0.7052 0.4375 0.5708 0.069 Uiso 1 1 calc R U
H18B H 0.5353 0.4298 0.6137 0.069 Uiso 1 1 calc R U
C19 C 0.5169(4) 0.5995(3) 0.56345(16) 0.0552(8) Uani 1 1 d . .
C20 C 0.5997(4) 0.6643(4) 0.51132(17) 0.0608(9) Uani 1 1 d . .
C21 C 0.5128(4) 0.7756(4) 0.47060(18) 0.0656(9) Uani 1 1 d . .
H21 H 0.5707 0.8176 0.4360 0.079 Uiso 1 1 calc R U
C22 C 0.3382(5) 0.8214(4) 0.48321(19) 0.0697(10) Uani 1 1 d . .
C23 C 0.2501(5) 0.7598(4) 0.5346(2) 0.0724(11) Uani 1 1 d . .
H23 H 0.1322 0.7916 0.5419 0.087 Uiso 1 1 calc R U
C24 C 0.3404(4) 0.6504(4) 0.57463(18) 0.0655(9) Uani 1 1 d . .
C25 C 0.7791(5) 0.9740(3) 1.0180(2) 0.0678(9) Uani 1 1 d . .
H25A H 0.8041 1.0445 1.0248 0.102 Uiso 1 1 calc R U
H25B H 0.7700 0.9277 1.0669 0.102 Uiso 1 1 calc R U
H25C H 0.6731 0.9974 0.9928 0.102 Uiso 1 1 calc R U
C26 C 0.4941(5) 0.6640(4) 1.0238(3) 0.0814(12) Uani 1 1 d . .
H26A H 0.4394 0.7430 0.9973 0.122 Uiso 1 1 calc R U
H26B H 0.5326 0.6702 1.0717 0.122 Uiso 1 1 calc R U
H26C H 0.4143 0.6203 1.0328 0.122 Uiso 1 1 calc R U
C27 C 1.3054(5) 0.5945(4) 0.8271(3) 0.0826(12) Uani 1 1 d . .
H27A H 1.3844 0.5372 0.7981 0.124 Uiso 1 1 calc R U
H27B H 1.3594 0.5983 0.8716 0.124 Uiso 1 1 calc R U
H27C H 1.2713 0.6721 0.7963 0.124 Uiso 1 1 calc R U
C28 C 0.8636(6) 0.6596(5) 0.4440(3) 0.1053(18) Uani 1 1 d . .
H28A H 0.8147 0.6646 0.3962 0.158 Uiso 1 1 calc R U
H28B H 0.9810 0.6094 0.4430 0.158 Uiso 1 1 calc R U
H28C H 0.8570 0.7386 0.4520 0.158 Uiso 1 1 calc R U
C29 C 0.3200(7) 1.0052(5) 0.3984(3) 0.1066(17) Uani 1 1 d . .
H29A H 0.3846 0.9631 0.3582 0.160 Uiso 1 1 calc R U
H29B H 0.3953 1.0252 0.4276 0.160 Uiso 1 1 calc R U
H29C H 0.2352 1.0774 0.3767 0.160 Uiso 1 1 calc R U
C30 C 0.0882(6) 0.6260(6) 0.6429(3) 0.1089(18) Uani 1 1 d . .
H30A H 0.0571 0.7038 0.6587 0.163 Uiso 1 1 calc R U
H30B H 0.0569 0.5714 0.6829 0.163 Uiso 1 1 calc R U
H30C H 0.0294 0.6320 0.5977 0.163 Uiso 1 1 calc R U
C31 C 0.3116(6) -0.0184(4) 0.7267(3) 0.0931(14) Uani 1 1 d . .
C32 C 0.4429(8) -0.0994(5) 0.7699(4) 0.115(2) Uani 1 1 d . .
H32 H 0.4701 -0.1812 0.7686 0.138 Uiso 1 1 calc R U
C33 C 0.5318(8) -0.0614(7) 0.8139(4) 0.120(2) Uani 1 1 d . .
H33 H 0.6194 -0.1171 0.8427 0.144 Uiso 1 1 calc R U
C34 C 0.4943(6) 0.0582(7) 0.8164(3) 0.1023(18) Uani 1 1 d . .
H34 H 0.5574 0.0833 0.8466 0.123 Uiso 1 1 calc R U
C35 C 0.3641(5) 0.1423(4) 0.7748(2) 0.0682(10) Uani 1 1 d . .
C36 C 0.2742(5) 0.1025(3) 0.7307(2) 0.0654(9) Uani 1 1 d . .
H36 H 0.1855 0.1583 0.7026 0.079 Uiso 1 1 calc R U
C37 C 0.2117(11) -0.0587(7) 0.6773(6) 0.183(4) Uani 1 1 d . .
H37A H 0.1879 -0.0037 0.6305 0.274 Uiso 1 1 calc R U
H37B H 0.1061 -0.0607 0.7035 0.274 Uiso 1 1 calc R U
H37C H 0.2769 -0.1375 0.6661 0.274 Uiso 1 1 calc R U
C38 C 0.3218(7) 0.2744(5) 0.7766(4) 0.116(2) Uani 1 1 d . .
H38A H 0.3720 0.3096 0.7320 0.174 Uiso 1 1 calc R U
H38B H 0.3663 0.2861 0.8215 0.174 Uiso 1 1 calc R U
H38C H 0.2000 0.3120 0.7773 0.174 Uiso 1 1 calc R U
O1 O 0.9121(3) 0.90392(19) 0.97298(13) 0.0593(6) Uani 1 1 d . .
O2 O 0.6350(3) 0.6031(2) 0.97917(13) 0.0566(6) Uani 1 1 d . .
O3 O 1.1601(3) 0.5589(2) 0.84959(13) 0.0616(6) Uani 1 1 d . .
O4 O 0.7728(3) 0.6104(3) 0.50352(14) 0.0779(8) Uani 1 1 d . .
O5 O 0.2381(4) 0.9305(3) 0.44686(18) 0.0960(10) Uani 1 1 d . .
O6 O 0.2677(3) 0.5830(3) 0.62734(16) 0.0876(9) Uani 1 1 d . .

loop_
_atom_site_aniso_label
_atom_site_aniso_U_11
_atom_site_aniso_U_22
_atom_site_aniso_U_33
_atom_site_aniso_U_23
_atom_site_aniso_U_13
_atom_site_aniso_U_12
C1 0.0538(16) 0.0401(14) 0.0436(14) -0.0005(11) -0.0077(12) -0.0214(12)
C2 0.0500(16) 0.0548(17) 0.0444(14) -0.0031(12) -0.0006(12) -0.0289(13)
C3 0.0425(14) 0.0553(17) 0.0363(13) -0.0042(11) -0.0022(11) -0.0200(12)
C4 0.0430(14) 0.0450(14) 0.0316(12) -0.0014(10) -0.0074(10) -0.0184(11)
C5 0.0403(13) 0.0462(15) 0.0397(13) -0.0028(11) -0.0059(10) -0.0196(11)
C6 0.0426(14) 0.0448(15) 0.0454(14) -0.0068(12) -0.0003(11) -0.0152(11)
C7 0.0423(14) 0.0443(14) 0.0345(12) -0.0036(10) -0.0044(10) -0.0153(11)
C8 0.0346(12) 0.0452(14) 0.0338(12) -0.0047(10) -0.0009(9) -0.0145(10)
C9 0.0449(14) 0.0438(15) 0.0425(14) -0.0039(11) -0.0079(11) -0.0159(11)
C10 0.0443(15) 0.0535(17) 0.0389(14) 0.0011(12) -0.0090(11) -0.0151(12)
C11 0.0362(13) 0.0653(18) 0.0341(13) -0.0089(12) -0.0019(10) -0.0201(12)
C12 0.0407(14) 0.0569(17) 0.0379(13) -0.0119(12) 0.0007(10) -0.0215(12)
C13 0.0634(19) 0.067(2) 0.0542(17) -0.0195(16) -0.0051(14) -0.0308(16)
C14 0.078(2) 0.060(2) 0.075(2) -0.0207(18) -0.0042(18) -0.0328(18)
C15 0.075(2) 0.0518(19) 0.069(2) -0.0046(16) -0.0081(17) -0.0255(17)
C16 0.0544(17) 0.0499(17) 0.0482(16) -0.0051(13) -0.0053(13) -0.0198(13)
C17 0.0379(13) 0.0481(15) 0.0369(13) -0.0068(11) -0.0008(10) -0.0181(11)
C18 0.0577(18) 0.082(2) 0.0380(14) -0.0118(14) -0.0087(13) -0.0273(16)
C19 0.0474(16) 0.085(2) 0.0342(13) -0.0120(14) -0.0091(12) -0.0191(15)
C20 0.0466(17) 0.093(3) 0.0387(15) -0.0071(15) -0.0092(12) -0.0166(16)
C21 0.058(2) 0.090(3) 0.0428(16) -0.0037(16) -0.0084(14) -0.0174(18)
C22 0.059(2) 0.092(3) 0.0478(18) -0.0159(18) -0.0147(15) -0.0047(18)
C23 0.0479(18) 0.110(3) 0.0531(19) -0.022(2) -0.0046(15) -0.0117(19)
C24 0.0525(18) 0.107(3) 0.0396(15) -0.0132(17) -0.0066(13) -0.0266(19)
C25 0.067(2) 0.0543(19) 0.089(3) -0.0264(18) 0.0007(19) -0.0226(16)
C26 0.060(2) 0.089(3) 0.113(3) -0.045(2) 0.034(2) -0.042(2)
C27 0.065(2) 0.109(3) 0.092(3) -0.038(2) 0.032(2) -0.049(2)
C28 0.060(2) 0.136(4) 0.090(3) 0.031(3) 0.007(2) -0.017(3)
C29 0.105(4) 0.090(3) 0.098(4) 0.001(3) -0.017(3) 0.000(3)
C30 0.061(3) 0.174(6) 0.093(3) -0.015(3) 0.013(2) -0.046(3)
C31 0.079(3) 0.077(3) 0.127(4) -0.031(3) 0.006(3) -0.026(2)
C32 0.092(4) 0.066(3) 0.162(6) 0.007(3) 0.014(4) -0.009(3)
C33 0.085(4) 0.130(5) 0.107(4) 0.039(4) -0.007(3) -0.010(4)
C34 0.073(3) 0.175(6) 0.061(2) -0.010(3) -0.004(2) -0.046(3)
C35 0.060(2) 0.096(3) 0.0544(19) -0.0203(18) 0.0129(16) -0.0322(19)
C36 0.063(2) 0.066(2) 0.063(2) -0.0094(17) -0.0012(16) -0.0159(17)
C37 0.151(7) 0.160(7) 0.279(11) -0.132(7) -0.019(7) -0.054(5)
C38 0.106(4) 0.127(4) 0.145(5) -0.077(4) 0.041(3) -0.064(3)
O1 0.0662(14) 0.0495(12) 0.0719(14) -0.0132(10) 0.0049(11) -0.0314(11)
O2 0.0490(12) 0.0602(13) 0.0730(14) -0.0219(11) 0.0132(10) -0.0320(10)
O3 0.0548(13) 0.0755(15) 0.0643(13) -0.0264(12) 0.0166(10) -0.0314(11)
O4 0.0463(13) 0.108(2) 0.0617(14) 0.0144(14) -0.0037(11) -0.0139(13)
O5 0.0763(19) 0.107(2) 0.0757(18) -0.0037(17) -0.0097(15) 0.0061(17)
O6 0.0551(15) 0.133(3) 0.0725(17) -0.0050(17) 0.0044(12) -0.0341(16)

loop_
_atom_type_symbol
_atom_type_description
_atom_type_scat_dispersion_real
_atom_type_scat_dispersion_imag
_atom_type_scat_source
C C 0.0033 0.0016 'International Tables Vol C Tables 4.2.6.8 and 6.1.1.4'
H H 0.0000 0.0000 'International Tables Vol C Tables 4.2.6.8 and 6.1.1.4'
O O 0.0106 0.0060 'International Tables Vol C Tables 4.2.6.8 and 6.1.1.4'

loop_
_geom_angle_atom_site_label_1
_geom_angle_atom_site_label_2
_geom_angle_atom_site_label_3
_geom_angle
O1 C1 C6 123.6(3)
O1 C1 C2 114.8(2)
C6 C1 C2 121.7(3)
C1 C2 C3 118.9(3)
C1 C2 H2 120.5
C3 C2 H2 120.5
O3 C3 C2 123.6(3)
O3 C3 C4 114.8(3)
C2 C3 C4 121.6(3)
C5 C4 C3 117.3(2)
C5 C4 C7 121.6(2)
C3 C4 C7 121.0(2)
O2 C5 C4 114.6(2)
O2 C5 C6 122.9(2)
C4 C5 C6 122.5(2)
C1 C6 C5 118.0(3)
C1 C6 H6 121.0
C5 C6 H6 121.0
C4 C7 C8 115.9(2)
C4 C7 H7A 108.3
C8 C7 H7A 108.3
C4 C7 H7B 108.3
C8 C7 H7B 108.3
H7A C7 H7B 107.4
C9 C8 C17 118.4(2)
C9 C8 C7 122.5(2)
C17 C8 C7 119.1(2)
C8 C9 C10 121.9(3)
C8 C9 H9 119.1
C10 C9 H9 119.1
C11 C10 C9 121.2(3)
C11 C10 H10 119.4
C9 C10 H10 119.4
C10 C11 C12 118.9(2)
C10 C11 C18 122.2(3)
C12 C11 C18 118.9(3)
C11 C12 C13 122.1(2)
C11 C12 C17 120.0(2)
C13 C12 C17 117.9(3)
C14 C13 C12 121.5(3)
C14 C13 H13 119.3
C12 C13 H13 119.3
C13 C14 C15 120.6(3)
C13 C14 H14 119.7
C15 C14 H14 119.7
C16 C15 C14 120.0(3)
C16 C15 H15 120.0
C14 C15 H15 120.0
C15 C16 C17 121.5(3)
C15 C16 H16 119.2
C17 C16 H16 119.2
C16 C17 C12 118.5(2)
C16 C17 C8 121.9(2)
C12 C17 C8 119.7(2)
C19 C18 C11 115.4(3)
C19 C18 H18A 108.4
C11 C18 H18A 108.4
C19 C18 H18B 108.4
C11 C18 H18B 108.4
H18A C18 H18B 107.5
C20 C19 C24 117.4(3)
C20 C19 C18 121.5(3)
C24 C19 C18 121.1(3)
O4 C20 C19 114.6(3)
O4 C20 C21 123.0(3)
C19 C20 C21 122.4(3)
C22 C21 C20 118.0(4)
C22 C21 H21 121.0
C20 C21 H21 121.0
O5 C22 C21 123.5(4)
O5 C22 C23 114.8(3)
C21 C22 C23 121.7(4)
C24 C23 C22 118.8(3)
C24 C23 H23 120.6
C22 C23 H23 120.6
O6 C24 C23 123.9(3)
O6 C24 C19 114.4(3)
C23 C24 C19 121.7(3)
O1 C25 H25A 109.5
O1 C25 H25B 109.5
H25A C25 H25B 109.5
O1 C25 H25C 109.5
H25A C25 H25C 109.5
H25B C25 H25C 109.5
O2 C26 H26A 109.5
O2 C26 H26B 109.5
H26A C26 H26B 109.5
O2 C26 H26C 109.5
H26A C26 H26C 109.5
H26B C26 H26C 109.5
O3 C27 H27A 109.5
O3 C27 H27B 109.5
H27A C27 H27B 109.5
O3 C27 H27C 109.5
H27A C27 H27C 109.5
H27B C27 H27C 109.5
O4 C28 H28A 109.5
O4 C28 H28B 109.5
H28A C28 H28B 109.5
O4 C28 H28C 109.5
H28A C28 H28C 109.5
H28B C28 H28C 109.5
O5 C29 H29A 109.5
O5 C29 H29B 109.5
H29A C29 H29B 109.5
O5 C29 H29C 109.5
H29A C29 H29C 109.5
H29B C29 H29C 109.5
O6 C30 H30A 109.5
O6 C30 H30B 109.5
H30A C30 H30B 109.5
O6 C30 H30C 109.5
H30A C30 H30C 109.5
H30B C30 H30C 109.5
C36 C31 C32 117.8(5)
C36 C31 C37 120.5(5)
C32 C31 C37 121.8(6)
C33 C32 C31 120.9(5)
C33 C32 H32 119.5
C31 C32 H32 119.5
C32 C33 C34 120.5(5)
C32 C33 H33 119.8
C34 C33 H33 119.8
C33 C34 C35 120.8(5)
C33 C34 H34 119.6
C35 C34 H34 119.6
C36 C35 C34 118.2(4)
C36 C35 C38 120.3(4)
C34 C35 C38 121.5(5)
C35 C36 C31 121.9(4)
C35 C36 H36 119.1
C31 C36 H36 119.1
C31 C37 H37A 109.5
C31 C37 H37B 109.5
H37A C37 H37B 109.5
C31 C37 H37C 109.5
H37A C37 H37C 109.5
H37B C37 H37C 109.5
C35 C38 H38A 109.5
C35 C38 H38B 109.5
H38A C38 H38B 109.5
C35 C38 H38C 109.5
H38A C38 H38C 109.5
H38B C38 H38C 109.5
C1 O1 C25 118.4(2)
C5 O2 C26 119.1(2)
C3 O3 C27 118.5(3)
C20 O4 C28 118.7(3)
C22 O5 C29 118.5(4)
C24 O6 C30 119.1(4)

loop_
_geom_bond_atom_site_label_1
_geom_bond_atom_site_label_2
_geom_bond_distance
C1 O1 1.375(3)
C1 C6 1.380(4)
C1 C2 1.383(4)
C2 C3 1.389(4)
C2 H2 0.9300
C3 O3 1.368(4)
C3 C4 1.401(4)
C4 C5 1.384(4)
C4 C7 1.501(4)
C5 O2 1.372(3)
C5 C6 1.399(4)
C6 H6 0.9300
C7 C8 1.519(3)
C7 H7A 0.9700
C7 H7B 0.9700
C8 C9 1.361(4)
C8 C17 1.433(4)
C9 C10 1.419(4)
C9 H9 0.9300
C10 C11 1.366(4)
C10 H10 0.9300
C11 C12 1.419(4)
C11 C18 1.525(4)
C12 C13 1.424(4)
C12 C17 1.426(4)
C13 C14 1.358(5)
C13 H13 0.9300
C14 C15 1.392(5)
C14 H14 0.9300
C15 C16 1.365(4)
C15 H15 0.9300
C16 C17 1.415(4)
C16 H16 0.9300
C18 C19 1.507(5)
C18 H18A 0.9700
C18 H18B 0.9700
C19 C20 1.388(5)
C19 C24 1.397(5)
C20 O4 1.370(4)
C20 C21 1.394(5)
C21 C22 1.380(5)
C21 H21 0.9300
C22 O5 1.378(5)
C22 C23 1.386(6)
C23 C24 1.382(6)
C23 H23 0.9300
C24 O6 1.363(5)
C25 O1 1.417(4)
C25 H25A 0.9600
C25 H25B 0.9600
C25 H25C 0.9600
C26 O2 1.409(4)
C26 H26A 0.9600
C26 H26B 0.9600
C26 H26C 0.9600
C27 O3 1.412(4)
C27 H27A 0.9600
C27 H27B 0.9600
C27 H27C 0.9600
C28 O4 1.405(5)
C28 H28A 0.9600
C28 H28B 0.9600
C28 H28C 0.9600
C29 O5 1.428(7)
C29 H29A 0.9600
C29 H29B 0.9600
C29 H29C 0.9600
C30 O6 1.423(5)
C30 H30A 0.9600
C30 H30B 0.9600
C30 H30C 0.9600
C31 C36 1.384(6)
C31 C32 1.385(8)
C31 C37 1.497(8)
C32 C33 1.347(9)
C32 H32 0.9300
C33 C34 1.364(9)
C33 H33 0.9300
C34 C35 1.378(7)
C34 H34 0.9300
C35 C36 1.369(5)
C35 C38 1.503(7)
C36 H36 0.9300
C37 H37A 0.9600
C37 H37B 0.9600
C37 H37C 0.9600
C38 H38A 0.9600
C38 H38B 0.9600
C38 H38C 0.9600
